data_4335822
loop_
_publ_author_name
'Brian M. Barry'
'Benjamin W. Stein'
'Christopher A. Larsen'
'Melissa N. Wirtz'
'William E. Geiger'
'Rory Waterman'
'Richard A. Kemp'

_publ_contact_author_address
;Department of Chemistry and Chemical Biology
MSC03 2060, 1 University of New Mexico
Albuquerque, NM 87131, USA
;
_publ_contact_author_email rakemp@unm.edu
_publ_contact_author_name 'Richard A. Kemp'
_publ_contact_author_phone 505-272-7609
_publ_section_title
;
 Metal Complexes (M = Zn, Sn, and Pb) of 2-Phosphinobenzenethiolates:
 Insights into Ligand Folding and Hemilability
;
_journal_name_full 'Inorganic Chemistry'
_journal_page_first 9875
_journal_page_last 9884
_journal_paper_doi 10.1021/ic400990n
_journal_volume 52
_journal_year 2013
_chemical_formula_sum 'C24 H36 P2 S2 Zn'
_chemical_formula_weight 515.96
_chemical_name_systematic
; 
 ? 
;
_space_group_IT_number 14
_symmetry_cell_setting monoclinic
_symmetry_space_group_name_Hall '-P 2yn'
_symmetry_space_group_name_H-M 'P 1 21/n 1'
_atom_sites_solution_hydrogens geom
_atom_sites_solution_primary direct
_atom_sites_solution_secondary difmap
_audit_creation_method SHELXL-97
_cell_angle_alpha 90.00
_cell_angle_beta 98.8210(10)
_cell_angle_gamma 90.00
_cell_formula_units_Z 4
_cell_length_a 7.9370(2)
_cell_length_b 15.6717(4)
_cell_length_c 21.0443(5)
_cell_measurement_reflns_used 9113
_cell_measurement_temperature 173(2)
_cell_measurement_theta_max 34.34
_cell_measurement_theta_min 2.78
_cell_volume 2586.66(11)
_computing_cell_refinement 'Bruker SAINT'
_computing_data_collection 'Bruker APEX2'
_computing_data_reduction 'Bruker SAINT'
_computing_molecular_graphics 'Bruker SHELXTL'
_computing_publication_material 'Bruker SHELXTL'
_computing_structure_refinement 'SHELXL-97 (Sheldrick, 2008)'
_computing_structure_solution 'SHELXS-97 (Sheldrick, 2008)'
_diffrn_ambient_temperature 173(2)
_diffrn_measured_fraction_theta_full 0.999
_diffrn_measured_fraction_theta_max 0.999
_diffrn_measurement_device_type 'Bruker APEX-II CCD'
_diffrn_measurement_method '\f and \w scans'
_diffrn_radiation_monochromator graphite
_diffrn_radiation_source 'fine-focus sealed tube'
_diffrn_radiation_type MoK\a
_diffrn_radiation_wavelength 0.71073
_diffrn_reflns_av_R_equivalents 0.0368
_diffrn_reflns_av_sigmaI/netI 0.0334
_diffrn_reflns_limit_h_max 12
_diffrn_reflns_limit_h_min -13
_diffrn_reflns_limit_k_max 24
_diffrn_reflns_limit_k_min -25
_diffrn_reflns_limit_l_max 34
_diffrn_reflns_limit_l_min -34
_diffrn_reflns_number 66901
_diffrn_reflns_theta_full 35.72
_diffrn_reflns_theta_max 35.72
_diffrn_reflns_theta_min 1.63
_exptl_absorpt_coefficient_mu 1.244
_exptl_absorpt_correction_T_max 0.7646
_exptl_absorpt_correction_T_min 0.5707
_exptl_absorpt_correction_type multi-scan
_exptl_absorpt_process_details 'bruker sadabs'
_exptl_crystal_colour colourless
_exptl_crystal_density_diffrn 1.325
_exptl_crystal_description prism
_exptl_crystal_F_000 1088
_exptl_crystal_size_max 0.51
_exptl_crystal_size_mid 0.32
_exptl_crystal_size_min 0.23
_refine_diff_density_max 0.545
_refine_diff_density_min -0.400
_refine_diff_density_rms 0.104
_refine_ls_extinction_method none
_refine_ls_goodness_of_fit_ref 1.067
_refine_ls_hydrogen_treatment constr
_refine_ls_matrix_type full
_refine_ls_number_parameters 270
_refine_ls_number_reflns 11987
_refine_ls_number_restraints 0
_refine_ls_restrained_S_all 1.067
_refine_ls_R_factor_all 0.0530
_refine_ls_R_factor_gt 0.0312
_refine_ls_shift/su_max 0.001
_refine_ls_shift/su_mean 0.000
_refine_ls_structure_factor_coef Fsqd
_refine_ls_weighting_details 'calc w=1/[\s^2^(Fo^2^)+(0.0442P)^2^+0.2912P] where P=(Fo^2^+2Fc^2^)/3'
_refine_ls_weighting_scheme calc
_refine_ls_wR_factor_gt 0.0749
_refine_ls_wR_factor_ref 0.0898
_reflns_number_gt 8988
_reflns_number_total 11987
_reflns_threshold_expression >2sigma(I)
_cod_data_source_file ic400990n_si_002_01.cif
_cod_data_source_block Compound_3
_cod_database_code 4335822

loop_
_symmetry_equiv_pos_as_xyz
'x, y, z'
'-x+1/2, y+1/2, -z+1/2'
'-x, -y, -z'
'x-1/2, -y-1/2, z-1/2'

loop_
_atom_site_label
_atom_site_type_symbol
_atom_site_fract_x
_atom_site_fract_y
_atom_site_fract_z
_atom_site_U_iso_or_equiv
_atom_site_adp_type
_atom_site_occupancy
_atom_site_symmetry_multiplicity
_atom_site_calc_flag
_atom_site_refinement_flags
Zn1 Zn 1.002818(17) 0.700986(9) 0.096191(6) 0.01867(4) Uani 1 1 d .
S1 S 1.09071(4) 0.56581(2) 0.129705(15) 0.02401(6) Uani 1 1 d .
S2 S 1.21703(4) 0.80147(2) 0.096351(15) 0.02600(7) Uani 1 1 d .
P1 P 0.83381(4) 0.705676(19) 0.180648(13) 0.01685(6) Uani 1 1 d .
P2 P 0.92795(4) 0.72041(2) -0.016339(13) 0.01845(6) Uani 1 1 d .
C1 C 1.05910(15) 0.57039(7) 0.21078(6) 0.0197(2) Uani 1 1 d .
C2 C 0.94996(14) 0.62865(7) 0.23526(5) 0.0187(2) Uani 1 1 d .
C3 C 0.93571(17) 0.62651(8) 0.30084(6) 0.0246(2) Uani 1 1 d .
H3 H 0.8621 0.6658 0.3173 0.030 Uiso 1 1 calc R
C4 C 1.02715(19) 0.56802(9) 0.34215(6) 0.0294(3) Uani 1 1 d .
H4 H 1.0162 0.5672 0.3865 0.035 Uiso 1 1 calc R
C5 C 1.13437(18) 0.51099(9) 0.31801(7) 0.0308(3) Uani 1 1 d .
H5 H 1.1978 0.4710 0.3460 0.037 Uiso 1 1 calc R
C6 C 1.14976(17) 0.51185(8) 0.25361(6) 0.0270(2) Uani 1 1 d .
H6 H 1.2234 0.4719 0.2379 0.032 Uiso 1 1 calc R
C7 C 0.61218(15) 0.66566(9) 0.16323(6) 0.0242(2) Uani 1 1 d .
H7 H 0.5476 0.7057 0.1314 0.029 Uiso 1 1 calc R
C8 C 0.5192(2) 0.66316(13) 0.22166(7) 0.0418(4) Uani 1 1 d .
H8A H 0.4021 0.6433 0.2084 0.063 Uiso 1 1 calc R
H8B H 0.5173 0.7205 0.2401 0.063 Uiso 1 1 calc R
H8C H 0.5787 0.6241 0.2540 0.063 Uiso 1 1 calc R
C9 C 0.6095(2) 0.57837(11) 0.13091(8) 0.0382(3) Uani 1 1 d .
H9A H 0.6691 0.5368 0.1612 0.057 Uiso 1 1 calc R
H9B H 0.6666 0.5821 0.0929 0.057 Uiso 1 1 calc R
H9C H 0.4912 0.5601 0.1179 0.057 Uiso 1 1 calc R
C10 C 0.82607(17) 0.80484(8) 0.22700(6) 0.0244(2) Uani 1 1 d .
H10 H 0.7701 0.7925 0.2655 0.029 Uiso 1 1 calc R
C11 C 0.7196(2) 0.87080(10) 0.18528(9) 0.0444(4) Uani 1 1 d .
H11A H 0.7177 0.9243 0.2093 0.067 Uiso 1 1 calc R
H11B H 0.6029 0.8495 0.1735 0.067 Uiso 1 1 calc R
H11C H 0.7697 0.8810 0.1462 0.067 Uiso 1 1 calc R
C12 C 1.0058(2) 0.83807(10) 0.24983(7) 0.0340(3) Uani 1 1 d .
H12A H 1.0606 0.8522 0.2125 0.051 Uiso 1 1 calc R
H12B H 1.0724 0.7941 0.2756 0.051 Uiso 1 1 calc R
H12C H 0.9998 0.8893 0.2761 0.051 Uiso 1 1 calc R
C13 C 1.03081(16) 0.82160(8) -0.02792(6) 0.0211(2) Uani 1 1 d .
C14 C 0.99119(18) 0.86839(9) -0.08511(6) 0.0299(3) Uani 1 1 d .
H14 H 0.9053 0.8478 -0.1180 0.036 Uiso 1 1 calc R
C15 C 1.0744(2) 0.94378(10) -0.09467(7) 0.0360(3) Uani 1 1 d .
H15 H 1.0451 0.9753 -0.1334 0.043 Uiso 1 1 calc R
C16 C 1.2016(2) 0.97266(9) -0.04673(7) 0.0361(3) Uani 1 1 d .
H16 H 1.2612 1.0237 -0.0531 0.043 Uiso 1 1 calc R
C17 C 1.2422(2) 0.92800(9) 0.01007(6) 0.0304(3) Uani 1 1 d .
H17 H 1.3295 0.9490 0.0422 0.036 Uiso 1 1 calc R
C18 C 1.15726(16) 0.85219(8) 0.02136(5) 0.0214(2) Uani 1 1 d .
C19 C 1.03286(17) 0.64007(8) -0.06100(6) 0.0255(2) Uani 1 1 d .
H19 H 0.9658 0.5861 -0.0606 0.031 Uiso 1 1 calc R
C20 C 1.0343(2) 0.66317(11) -0.13161(7) 0.0413(4) Uani 1 1 d .
H20A H 1.1030 0.7147 -0.1341 0.062 Uiso 1 1 calc R
H20B H 0.9174 0.6737 -0.1528 0.062 Uiso 1 1 calc R
H20C H 1.0835 0.6159 -0.1532 0.062 Uiso 1 1 calc R
C21 C 1.21229(19) 0.62115(11) -0.02649(8) 0.0379(3) Uani 1 1 d .
H21A H 1.2665 0.5789 -0.0511 0.057 Uiso 1 1 calc R
H21B H 1.2059 0.5986 0.0165 0.057 Uiso 1 1 calc R
H21C H 1.2797 0.6738 -0.0227 0.057 Uiso 1 1 calc R
C22 C 0.70774(16) 0.72913(9) -0.05891(6) 0.0253(2) Uani 1 1 d .
H22 H 0.7113 0.7560 -0.1018 0.030 Uiso 1 1 calc R
C23 C 0.62618(18) 0.64100(10) -0.06994(7) 0.0344(3) Uani 1 1 d .
H23A H 0.6240 0.6131 -0.0284 0.052 Uiso 1 1 calc R
H23B H 0.6928 0.6063 -0.0958 0.052 Uiso 1 1 calc R
H23C H 0.5094 0.6471 -0.0926 0.052 Uiso 1 1 calc R
C24 C 0.6060(2) 0.78726(10) -0.02074(8) 0.0346(3) Uani 1 1 d .
H24A H 0.4913 0.7956 -0.0447 0.052 Uiso 1 1 calc R
H24B H 0.6636 0.8426 -0.0139 0.052 Uiso 1 1 calc R
H24C H 0.5978 0.7610 0.0209 0.052 Uiso 1 1 calc R

loop_
_atom_site_aniso_label
_atom_site_aniso_U_11
_atom_site_aniso_U_22
_atom_site_aniso_U_33
_atom_site_aniso_U_23
_atom_site_aniso_U_13
_atom_site_aniso_U_12
Zn1 0.02007(7) 0.01909(7) 0.01708(6) 0.00053(4) 0.00358(5) -0.00136(5)
S1 0.02899(15) 0.01909(14) 0.02487(13) -0.00117(10) 0.00705(11) 0.00403(11)
S2 0.02666(15) 0.02772(16) 0.02225(13) 0.00010(11) -0.00056(11) -0.00999(12)
P1 0.01721(13) 0.01681(13) 0.01654(11) 0.00142(9) 0.00265(10) 0.00123(10)
P2 0.01989(13) 0.01964(14) 0.01612(12) -0.00162(10) 0.00374(10) -0.00398(10)
C1 0.0188(5) 0.0168(5) 0.0227(5) 0.0019(4) 0.0005(4) -0.0015(4)
C2 0.0192(5) 0.0170(5) 0.0192(4) 0.0021(4) 0.0006(4) -0.0006(4)
C3 0.0300(6) 0.0234(6) 0.0203(5) 0.0022(4) 0.0036(4) 0.0010(5)
C4 0.0372(7) 0.0285(7) 0.0208(5) 0.0067(5) -0.0009(5) -0.0023(5)
C5 0.0328(7) 0.0258(7) 0.0310(6) 0.0106(5) -0.0043(5) 0.0001(5)
C6 0.0263(6) 0.0205(6) 0.0332(6) 0.0061(5) 0.0010(5) 0.0050(5)
C7 0.0184(5) 0.0304(7) 0.0231(5) 0.0017(5) 0.0012(4) -0.0011(4)
C8 0.0272(7) 0.0654(11) 0.0350(7) -0.0049(7) 0.0120(6) -0.0135(7)
C9 0.0281(7) 0.0386(8) 0.0466(8) -0.0109(7) 0.0021(6) -0.0089(6)
C10 0.0297(6) 0.0200(6) 0.0245(5) -0.0016(4) 0.0074(5) 0.0021(4)
C11 0.0489(9) 0.0229(7) 0.0588(10) 0.0041(7) 0.0001(8) 0.0115(7)
C12 0.0392(8) 0.0300(7) 0.0325(7) -0.0096(5) 0.0049(6) -0.0078(6)
C13 0.0245(5) 0.0187(5) 0.0209(5) -0.0010(4) 0.0063(4) -0.0037(4)
C14 0.0372(7) 0.0281(7) 0.0239(5) 0.0036(5) 0.0035(5) -0.0056(5)
C15 0.0499(9) 0.0286(7) 0.0305(6) 0.0085(5) 0.0090(6) -0.0060(6)
C16 0.0539(9) 0.0226(7) 0.0345(7) -0.0008(5) 0.0153(6) -0.0141(6)
C17 0.0398(7) 0.0252(6) 0.0276(6) -0.0053(5) 0.0099(5) -0.0132(5)
C18 0.0254(6) 0.0193(5) 0.0209(5) -0.0041(4) 0.0077(4) -0.0045(4)
C19 0.0301(6) 0.0234(6) 0.0250(5) -0.0056(4) 0.0110(5) -0.0059(5)
C20 0.0613(10) 0.0396(9) 0.0273(6) -0.0083(6) 0.0202(7) -0.0053(8)
C21 0.0285(7) 0.0424(9) 0.0457(8) -0.0113(7) 0.0149(6) 0.0030(6)
C22 0.0225(6) 0.0339(7) 0.0192(5) 0.0020(5) 0.0020(4) -0.0044(5)
C23 0.0263(6) 0.0430(9) 0.0333(7) -0.0071(6) 0.0028(5) -0.0122(6)
C24 0.0288(7) 0.0379(8) 0.0371(7) 0.0011(6) 0.0046(6) 0.0049(6)

loop_
_atom_type_symbol
_atom_type_description
_atom_type_scat_dispersion_real
_atom_type_scat_dispersion_imag
_atom_type_scat_source
C C 0.0033 0.0016 'International Tables Vol C Tables 4.2.6.8 and 6.1.1.4'
H H 0.0000 0.0000 'International Tables Vol C Tables 4.2.6.8 and 6.1.1.4'
P P 0.1023 0.0942 'International Tables Vol C Tables 4.2.6.8 and 6.1.1.4'
S S 0.1246 0.1234 'International Tables Vol C Tables 4.2.6.8 and 6.1.1.4'
Zn Zn 0.2839 1.4301 'International Tables Vol C Tables 4.2.6.8 and 6.1.1.4'

loop_
_geom_angle_atom_site_label_1
_geom_angle_atom_site_label_2
_geom_angle_atom_site_label_3
_geom_angle
S1 Zn1 S2 115.866(13)
S1 Zn1 P2 116.169(12)
S2 Zn1 P2 89.178(12)
S1 Zn1 P1 88.782(11)
S2 Zn1 P1 118.303(12)
P2 Zn1 P1 131.031(12)
C1 S1 Zn1 100.21(4)
C18 S2 Zn1 102.01(4)
C2 P1 C10 106.29(6)
C2 P1 C7 105.95(6)
C10 P1 C7 106.44(6)
C2 P1 Zn1 99.32(4)
C10 P1 Zn1 119.27(4)
C7 P1 Zn1 117.90(4)
C13 P2 C22 106.40(6)
C13 P2 C19 106.27(6)
C22 P2 C19 105.76(6)
C13 P2 Zn1 101.37(4)
C22 P2 Zn1 124.66(4)
C19 P2 Zn1 110.96(4)
C6 C1 C2 118.14(11)
C6 C1 S1 117.35(9)
C2 C1 S1 124.51(9)
C3 C2 C1 119.41(11)
C3 C2 P1 121.91(9)
C1 C2 P1 118.67(8)
C4 C3 C2 121.22(12)
C4 C3 H3 119.4
C2 C3 H3 119.4
C5 C4 C3 119.24(12)
C5 C4 H4 120.4
C3 C4 H4 120.4
C6 C5 C4 120.44(12)
C6 C5 H5 119.8
C4 C5 H5 119.8
C5 C6 C1 121.54(12)
C5 C6 H6 119.2
C1 C6 H6 119.2
C9 C7 C8 111.11(13)
C9 C7 P1 109.86(9)
C8 C7 P1 114.26(9)
C9 C7 H7 107.1
C8 C7 H7 107.1
P1 C7 H7 107.1
C7 C8 H8A 109.5
C7 C8 H8B 109.5
H8A C8 H8B 109.5
C7 C8 H8C 109.5
H8A C8 H8C 109.5
H8B C8 H8C 109.5
C7 C9 H9A 109.5
C7 C9 H9B 109.5
H9A C9 H9B 109.5
C7 C9 H9C 109.5
H9A C9 H9C 109.5
H9B C9 H9C 109.5
C11 C10 C12 111.03(12)
C11 C10 P1 109.12(10)
C12 C10 P1 110.45(9)
C11 C10 H10 108.7
C12 C10 H10 108.7
P1 C10 H10 108.7
C10 C11 H11A 109.5
C10 C11 H11B 109.5
H11A C11 H11B 109.5
C10 C11 H11C 109.5
H11A C11 H11C 109.5
H11B C11 H11C 109.5
C10 C12 H12A 109.5
C10 C12 H12B 109.5
H12A C12 H12B 109.5
C10 C12 H12C 109.5
H12A C12 H12C 109.5
H12B C12 H12C 109.5
C14 C13 C18 119.55(11)
C14 C13 P2 121.66(10)
C18 C13 P2 118.76(9)
C15 C14 C13 121.46(13)
C15 C14 H14 119.3
C13 C14 H14 119.3
C14 C15 C16 118.85(13)
C14 C15 H15 120.6
C16 C15 H15 120.6
C17 C16 C15 120.75(13)
C17 C16 H16 119.6
C15 C16 H16 119.6
C16 C17 C18 121.41(13)
C16 C17 H17 119.3
C18 C17 H17 119.3
C17 C18 C13 117.94(11)
C17 C18 S2 117.52(10)
C13 C18 S2 124.54(9)
C21 C19 C20 111.27(12)
C21 C19 P2 110.58(9)
C20 C19 P2 113.85(10)
C21 C19 H19 106.9
C20 C19 H19 106.9
P2 C19 H19 106.9
C19 C20 H20A 109.5
C19 C20 H20B 109.5
H20A C20 H20B 109.5
C19 C20 H20C 109.5
H20A C20 H20C 109.5
H20B C20 H20C 109.5
C19 C21 H21A 109.5
C19 C21 H21B 109.5
H21A C21 H21B 109.5
C19 C21 H21C 109.5
H21A C21 H21C 109.5
H21B C21 H21C 109.5
C24 C22 C23 111.96(11)
C24 C22 P2 109.11(9)
C23 C22 P2 110.80(10)
C24 C22 H22 108.3
C23 C22 H22 108.3
P2 C22 H22 108.3
C22 C23 H23A 109.5
C22 C23 H23B 109.5
H23A C23 H23B 109.5
C22 C23 H23C 109.5
H23A C23 H23C 109.5
H23B C23 H23C 109.5
C22 C24 H24A 109.5
C22 C24 H24B 109.5
H24A C24 H24B 109.5
C22 C24 H24C 109.5
H24A C24 H24C 109.5
H24B C24 H24C 109.5

loop_
_geom_bond_atom_site_label_1
_geom_bond_atom_site_label_2
_geom_bond_distance
Zn1 S1 2.3066(3)
Zn1 S2 2.3170(3)
Zn1 P2 2.3711(3)
Zn1 P1 2.3864(3)
S1 C1 1.7636(12)
S2 C18 1.7657(12)
P1 C2 1.8174(11)
P1 C10 1.8409(12)
P1 C7 1.8505(13)
P2 C13 1.8171(12)
P2 C22 1.8427(13)
P2 C19 1.8445(13)
C1 C6 1.4046(16)
C1 C2 1.4094(16)
C2 C3 1.4024(16)
C3 C4 1.3890(18)
C3 H3 0.9500
C4 C5 1.383(2)
C4 H4 0.9500
C5 C6 1.3792(19)
C5 H5 0.9500
C6 H6 0.9500
C7 C9 1.527(2)
C7 C8 1.5284(18)
C7 H7 1.0000
C8 H8A 0.9800
C8 H8B 0.9800
C8 H8C 0.9800
C9 H9A 0.9800
C9 H9B 0.9800
C9 H9C 0.9800
C10 C11 1.525(2)
C10 C12 1.525(2)
C10 H10 1.0000
C11 H11A 0.9800
C11 H11B 0.9800
C11 H11C 0.9800
C12 H12A 0.9800
C12 H12B 0.9800
C12 H12C 0.9800
C13 C14 1.4032(17)
C13 C18 1.4119(17)
C14 C15 1.383(2)
C14 H14 0.9500
C15 C16 1.389(2)
C15 H15 0.9500
C16 C17 1.380(2)
C16 H16 0.9500
C17 C18 1.4043(17)
C17 H17 0.9500
C19 C21 1.525(2)
C19 C20 1.5310(19)
C19 H19 1.0000
C20 H20A 0.9800
C20 H20B 0.9800
C20 H20C 0.9800
C21 H21A 0.9800
C21 H21B 0.9800
C21 H21C 0.9800
C22 C24 1.525(2)
C22 C23 1.528(2)
C22 H22 1.0000
C23 H23A 0.9800
C23 H23B 0.9800
C23 H23C 0.9800
C24 H24A 0.9800
C24 H24B 0.9800
C24 H24C 0.9800

loop_
_geom_torsion_atom_site_label_1
_geom_torsion_atom_site_label_2
_geom_torsion_atom_site_label_3
_geom_torsion_atom_site_label_4
_geom_torsion
S2 Zn1 S1 C1 96.93(4)
P2 Zn1 S1 C1 -160.33(4)
P1 Zn1 S1 C1 -24.18(4)
S1 Zn1 S2 C18 135.07(4)
P2 Zn1 S2 C18 16.18(4)
P1 Zn1 S2 C18 -121.38(4)
S1 Zn1 P1 C2 24.15(4)
S2 Zn1 P1 C2 -94.80(4)
P2 Zn1 P1 C2 148.64(4)
S1 Zn1 P1 C10 138.86(5)
S2 Zn1 P1 C10 19.90(5)
P2 Zn1 P1 C10 -96.66(5)
S1 Zn1 P1 C7 -89.55(5)
S2 Zn1 P1 C7 151.50(5)
P2 Zn1 P1 C7 34.94(5)
S1 Zn1 P2 C13 -136.15(4)
S2 Zn1 P2 C13 -17.52(4)
P1 Zn1 P2 C13 110.51(4)
S1 Zn1 P2 C22 104.57(6)
S2 Zn1 P2 C22 -136.80(6)
P1 Zn1 P2 C22 -8.77(6)
S1 Zn1 P2 C19 -23.63(5)
S2 Zn1 P2 C19 94.99(5)
P1 Zn1 P2 C19 -136.97(4)
Zn1 S1 C1 C6 -158.93(9)
Zn1 S1 C1 C2 20.89(11)
C6 C1 C2 C3 0.12(17)
S1 C1 C2 C3 -179.70(10)
C6 C1 C2 P1 179.24(9)
S1 C1 C2 P1 -0.59(14)
C10 P1 C2 C3 35.43(12)
C7 P1 C2 C3 -77.54(11)
Zn1 P1 C2 C3 159.77(10)
C10 P1 C2 C1 -143.66(9)
C7 P1 C2 C1 103.37(10)
Zn1 P1 C2 C1 -19.32(9)
C1 C2 C3 C4 -0.01(19)
P1 C2 C3 C4 -179.09(10)
C2 C3 C4 C5 0.1(2)
C3 C4 C5 C6 -0.3(2)
C4 C5 C6 C1 0.5(2)
C2 C1 C6 C5 -0.35(19)
S1 C1 C6 C5 179.49(11)
C2 P1 C7 C9 -61.19(11)
C10 P1 C7 C9 -174.06(10)
Zn1 P1 C7 C9 48.80(11)
C2 P1 C7 C8 64.46(12)
C10 P1 C7 C8 -48.41(13)
Zn1 P1 C7 C8 174.45(10)
C2 P1 C10 C11 -176.21(10)
C7 P1 C10 C11 -63.58(12)
Zn1 P1 C10 C11 72.86(11)
C2 P1 C10 C12 61.46(10)
C7 P1 C10 C12 174.09(9)
Zn1 P1 C10 C12 -49.47(11)
C22 P2 C13 C14 -34.24(12)
C19 P2 C13 C14 78.13(12)
Zn1 P2 C13 C14 -165.84(10)
C22 P2 C13 C18 147.65(10)
C19 P2 C13 C18 -99.98(10)
Zn1 P2 C13 C18 16.05(10)
C18 C13 C14 C15 0.6(2)
P2 C13 C14 C15 -177.53(12)
C13 C14 C15 C16 1.0(2)
C14 C15 C16 C17 -1.3(2)
C15 C16 C17 C18 0.1(2)
C16 C17 C18 C13 1.4(2)
C16 C17 C18 S2 -178.84(12)
C14 C13 C18 C17 -1.73(18)
P2 C13 C18 C17 176.42(10)
C14 C13 C18 S2 178.55(10)
P2 C13 C18 S2 -3.30(15)
Zn1 S2 C18 C17 168.45(10)
Zn1 S2 C18 C13 -11.83(11)
C13 P2 C19 C21 72.46(11)
C22 P2 C19 C21 -174.72(10)
Zn1 P2 C19 C21 -36.91(11)
C13 P2 C19 C20 -53.67(12)
C22 P2 C19 C20 59.15(12)
Zn1 P2 C19 C20 -163.04(9)
C13 P2 C22 C24 -73.45(10)
C19 P2 C22 C24 173.82(9)
Zn1 P2 C22 C24 43.50(12)
C13 P2 C22 C23 162.84(9)
C19 P2 C22 C23 50.11(10)
Zn1 P2 C22 C23 -80.21(10)
